data_4336789
loop_
_publ_author_name
'Arumugam Thangavel'
'Marika Wieliczko'
'John Bacsa'
'Christopher C. Scarborough'

_publ_contact_author_address
; 
Department of Chemistry
Emory University
Atlanta, GA 30322, USA
;
_publ_contact_author_email scarborough@emory.edu
_publ_contact_author_name 'Scarborough, Christopher C.'
_publ_section_title
;
 1,4,7-Triazacyclononane Ligands Bearing Tertiary Alkyl Nitrogen
 Substituents
;
_journal_name_full 'Inorganic Chemistry'
_journal_page_first 13282
_journal_page_last 13287
_journal_paper_doi 10.1021/ic402626p
_journal_volume 52
_journal_year 2013
_chemical_formula_moiety 'C36 H57 N3'
_chemical_formula_sum 'C36 H57 N3'
_chemical_formula_weight 531.84
_space_group_crystal_system monoclinic
_space_group_IT_number 14
_space_group_name_Hall '-P 2yn'
_space_group_name_H-M_alt 'P 1 21/n 1'
_symmetry_space_group_name_Hall '-P 2yn'
_symmetry_space_group_name_H-M 'P 1 21/n 1'
_atom_sites_solution_hydrogens difmap
_atom_sites_solution_primary iterative
_audit_creation_date 2013-03-11
_audit_creation_method
;
  Olex2 1.2-beta
  (compiled Dec  5 2012 16:17:34, GUI svn.r4385)
;
_cell_angle_alpha 90
_cell_angle_beta 94.2810(10)
_cell_angle_gamma 90
_cell_formula_units_Z 4
_cell_length_a 6.4427(4)
_cell_length_b 19.0061(11)
_cell_length_c 24.0937(15)
_cell_measurement_reflns_used 9904
_cell_measurement_temperature 100(2)
_cell_measurement_theta_max 32.64
_cell_measurement_theta_min 2.73
_cell_volume 2942.1(3)
_computing_data_reduction 'SAINT v8.27A (Bruker, 2012)'
_computing_molecular_graphics
;
O. V. Dolomanov, L. J. Bourhis, R. J. Gildea, J. A. K. Howard and H. Puschmann,
OLEX2: a complete structure solution, refinement and analysis program.
J. Appl. Cryst. (2009). 42, 339-341.
;
_computing_publication_material
;
O. V. Dolomanov, L. J. Bourhis, R. J. Gildea, J. A. K. Howard and H. Puschmann,
OLEX2: a complete structure solution, refinement and analysis program.
J. Appl. Cryst. (2009). 42, 339-341.
;
_computing_structure_refinement
;
SHELXL, G.M. Sheldrick, Acta Cryst.
(2008). A64, 112-122
;
_computing_structure_solution 'SUPERFLIP, J. Appl. Cryst. (2007) 40, 786-790'
_diffrn_ambient_temperature 100.15
_diffrn_measured_fraction_theta_full 0.992
_diffrn_measured_fraction_theta_max 0.930
_diffrn_measurement_device_type 'Bruker APEX-II CCD'
_diffrn_measurement_method '\f and \w scans'
_diffrn_radiation_monochromator graphite
_diffrn_radiation_type MoK\a
_diffrn_radiation_wavelength 0.71073
_diffrn_reflns_av_R_equivalents 0.0411
_diffrn_reflns_av_unetI/netI 0.0342
_diffrn_reflns_Laue_measured_fraction_full 0.992
_diffrn_reflns_Laue_measured_fraction_max 0.930
_diffrn_reflns_limit_h_max 9
_diffrn_reflns_limit_h_min -9
_diffrn_reflns_limit_k_max 24
_diffrn_reflns_limit_k_min -27
_diffrn_reflns_limit_l_max 29
_diffrn_reflns_limit_l_min -36
_diffrn_reflns_number 43378
_diffrn_reflns_point_group_measured_fraction_full 0.992
_diffrn_reflns_point_group_measured_fraction_max 0.930
_diffrn_reflns_theta_full 25.242
_diffrn_reflns_theta_max 32.753
_diffrn_reflns_theta_min 1.366
_diffrn_standards_number 0
_exptl_absorpt_coefficient_mu 0.069
_exptl_absorpt_correction_T_max 0.7464
_exptl_absorpt_correction_T_min 0.6124
_exptl_absorpt_correction_type multi-scan
_exptl_absorpt_process_details
;
SADABS-2012/1 (Bruker,2012) was used for absorption correction.
wR2(int) was 0.0774 before and 0.0533 after correction.
The Ratio of minimum to maximum transmission is 0.8205.
The \l/2 correction factor is 0.0015.
;
_exptl_crystal_colour 'clear colourless'
_exptl_crystal_colour_lustre clear
_exptl_crystal_colour_primary colourless
_exptl_crystal_density_diffrn 1.201
_exptl_crystal_description block
_exptl_crystal_F_000 1176
_exptl_crystal_recrystallization_method 'crystallized from ethyl acetate'
_exptl_crystal_size_max 0.632
_exptl_crystal_size_mid 0.407
_exptl_crystal_size_min 0.146
_refine_diff_density_max 0.622
_refine_diff_density_min -0.208
_refine_diff_density_rms 0.068
_refine_ls_extinction_method none
_refine_ls_goodness_of_fit_ref 1.047
_refine_ls_hydrogen_treatment refall
_refine_ls_matrix_type full
_refine_ls_number_parameters 579
_refine_ls_number_reflns 10105
_refine_ls_number_restraints 0
_refine_ls_restrained_S_all 1.047
_refine_ls_R_factor_all 0.0631
_refine_ls_R_factor_gt 0.0515
_refine_ls_shift/su_max 0.001
_refine_ls_shift/su_mean 0.000
_refine_ls_structure_factor_coef Fsqd
_refine_ls_weighting_details
;
 w=1/[\s^2^(Fo^2^)+(0.0867P)^2^+0.4527P]
 where P=(Fo^2^+2Fc^2^)/3
;
_refine_ls_weighting_scheme calc
_refine_ls_wR_factor_gt 0.1298
_refine_ls_wR_factor_ref 0.1400
_reflns_Friedel_coverage 0.000
_reflns_number_gt 8323
_reflns_number_total 10105
_reflns_threshold_expression 'I > 2\s(I)'
_cod_data_source_file ic402626p_si_002_08.cif
_cod_data_source_block 1303_Thangavel_Adtacn
_cod_database_code 4336789
_olex2_refinement_description
;
1. Uiso/Uaniso restraints and constraints
Uiso(H36A) = Uiso(H36B)
;
_shelx_space_group_comment
;
The symmetry employed for this shelxl refinement is uniquely defined
by the following loop, which should always be used as a source of
symmetry information in preference to the above space-group names.
They are only intended as comments.
;
_shelxl_version_number 2012-9

loop_
_space_group_symop_operation_xyz
'x, y, z'
'-x+1/2, y+1/2, -z+1/2'
'-x, -y, -z'
'x-1/2, -y-1/2, z-1/2'

loop_
_atom_site_label
_atom_site_type_symbol
_atom_site_fract_x
_atom_site_fract_y
_atom_site_fract_z
_atom_site_U_iso_or_equiv
_atom_site_adp_type
_atom_site_occupancy
_atom_site_site_symmetry_order
_atom_site_calc_flag
N1 N 0.13754(12) 0.17677(4) 0.21848(3) 0.01270(14) Uani 1 1 d
N2 N -0.02386(12) 0.32547(4) 0.20955(3) 0.01317(15) Uani 1 1 d
N3 N -0.02897(12) 0.23841(4) 0.32846(3) 0.01356(15) Uani 1 1 d
C35 C 0.02386(16) 0.16501(5) 0.31645(4) 0.01605(17) Uani 1 1 d
C13 C -0.05925(13) 0.38251(5) 0.16764(3) 0.01193(16) Uani 1 1 d
C14 C -0.28324(14) 0.37548(5) 0.14043(3) 0.01370(16) Uani 1 1 d
C36 C 0.19763(14) 0.15825(5) 0.27682(3) 0.01480(17) Uani 1 1 d
C31 C -0.11248(15) 0.33020(5) 0.39626(4) 0.01554(17) Uani 1 1 d
C12 C 0.19302(14) 0.30575(5) 0.22601(4) 0.01370(16) Uani 1 1 d
C11 C 0.25855(14) 0.23660(5) 0.19994(4) 0.01431(17) Uani 1 1 d
C16 C -0.30283(15) 0.50494(5) 0.12324(4) 0.01674(18) Uani 1 1 d
C1 C 0.11504(13) 0.11517(5) 0.18056(3) 0.01209(16) Uani 1 1 d
C10 C 0.31905(14) 0.07363(5) 0.17530(4) 0.01479(17) Uani 1 1 d
C26 C -0.25596(14) 0.20865(5) 0.40683(4) 0.01474(17) Uani 1 1 d
C19 C 0.08670(14) 0.37460(5) 0.12000(4) 0.01494(17) Uani 1 1 d
C18 C -0.02895(15) 0.45727(5) 0.19242(4) 0.01475(17) Uani 1 1 d
C24 C -0.19172(15) 0.26511(5) 0.28719(4) 0.01552(17) Uani 1 1 d
C30 C 0.12646(14) 0.23301(5) 0.42554(4) 0.01545(17) Uani 1 1 d
C20 C 0.04339(15) 0.43216(5) 0.07551(4) 0.01612(17) Uani 1 1 d
C25 C -0.07012(13) 0.25135(5) 0.38762(3) 0.01215(16) Uani 1 1 d
C27 C -0.28844(15) 0.22431(6) 0.46814(4) 0.01732(18) Uani 1 1 d
C21 C -0.18076(15) 0.42541(5) 0.04986(4) 0.01620(17) Uani 1 1 d
C9 C 0.03406(16) 0.13853(5) 0.12168(4) 0.01617(17) Uani 1 1 d
C23 C -0.14214(15) 0.33490(5) 0.25898(4) 0.01541(17) Uani 1 1 d
C15 C -0.33026(14) 0.43244(5) 0.09613(3) 0.01415(17) Uani 1 1 d
C4 C 0.11750(17) -0.03910(6) 0.16043(4) 0.02046(19) Uani 1 1 d
C6 C 0.20095(17) 0.03422(6) 0.07891(4) 0.02020(19) Uani 1 1 d
C2 C -0.04986(15) 0.06516(5) 0.20217(4) 0.01612(17) Uani 1 1 d
C34 C 0.04847(17) 0.32663(6) 0.49429(4) 0.01968(19) Uani 1 1 d
C32 C -0.14732(16) 0.34577(6) 0.45753(4) 0.01799(18) Uani 1 1 d
C17 C -0.07720(15) 0.51379(5) 0.14777(4) 0.01638(17) Uani 1 1 d
C3 C -0.08711(16) 0.00131(5) 0.16369(4) 0.01847(18) Uani 1 1 d
C22 C 0.07292(16) 0.50521(6) 0.10182(4) 0.01832(19) Uani 1 1 d
C8 C -0.00321(16) 0.07503(6) 0.08288(4) 0.01848(18) Uani 1 1 d
C33 C -0.33275(16) 0.30266(6) 0.47491(4) 0.0201(2) Uani 1 1 d
C29 C 0.09359(15) 0.24853(5) 0.48684(4) 0.01685(18) Uani 1 1 d
C5 C 0.28090(16) 0.00926(5) 0.13708(4) 0.01775(18) Uani 1 1 d
C7 C -0.16636(17) 0.02675(6) 0.10551(4) 0.0213(2) Uani 1 1 d
C28 C -0.09027(16) 0.20470(6) 0.50446(4) 0.01915(19) Uani 1 1 d
H26A H -0.231(2) 0.1576(8) 0.4015(6) 0.024(3) Uiso 1 1 d
H12A H 0.2115(19) 0.3011(7) 0.2660(5) 0.014(3) Uiso 1 1 d
H26B H -0.385(2) 0.2189(8) 0.3836(6) 0.023(3) Uiso 1 1 d
H12B H 0.292(2) 0.3440(7) 0.2167(5) 0.018(3) Uiso 1 1 d
H36A H 0.312(2) 0.1893(7) 0.2902(5) 0.017(2) Uiso 1 1 d
H36B H 0.252(2) 0.1090(7) 0.2794(5) 0.017(2) Uiso 1 1 d
H31A H -0.239(2) 0.3449(8) 0.3727(6) 0.023(3) Uiso 1 1 d
H31B H 0.015(2) 0.3578(8) 0.3849(6) 0.022(3) Uiso 1 1 d
H23A H -0.275(2) 0.3566(7) 0.2469(6) 0.019(3) Uiso 1 1 d
H23B H -0.070(2) 0.3658(7) 0.2876(5) 0.017(3) Uiso 1 1 d
H30A H 0.246(2) 0.2616(7) 0.4130(6) 0.019(3) Uiso 1 1 d
H34A H 0.030(2) 0.3363(8) 0.5351(6) 0.033(4) Uiso 1 1 d
H34B H 0.167(2) 0.3557(8) 0.4831(6) 0.024(3) Uiso 1 1 d
H30B H 0.163(2) 0.1825(8) 0.4235(6) 0.020(3) Uiso 1 1 d
H35A H 0.071(2) 0.1405(7) 0.3510(5) 0.019(3) Uiso 1 1 d
H35B H -0.103(2) 0.1391(8) 0.3005(6) 0.021(3) Uiso 1 1 d
H11A H 0.236(2) 0.2408(7) 0.1589(6) 0.018(3) Uiso 1 1 d
H11B H 0.413(2) 0.2299(8) 0.2084(6) 0.022(3) Uiso 1 1 d
H18A H 0.117(2) 0.4630(7) 0.2079(6) 0.022(3) Uiso 1 1 d
H18B H -0.116(2) 0.4631(8) 0.2236(6) 0.024(3) Uiso 1 1 d
H33A H -0.359(2) 0.3139(8) 0.5149(6) 0.028(4) Uiso 1 1 d
H32 H -0.181(2) 0.3963(8) 0.4616(6) 0.024(3) Uiso 1 1 d
H33B H -0.459(2) 0.3149(8) 0.4523(6) 0.024(3) Uiso 1 1 d
H27 H -0.405(2) 0.1958(8) 0.4799(6) 0.023(3) Uiso 1 1 d
H29 H 0.218(2) 0.2368(7) 0.5108(5) 0.018(3) Uiso 1 1 d
H19A H 0.235(2) 0.3769(7) 0.1346(6) 0.020(3) Uiso 1 1 d
H20 H 0.141(2) 0.4246(8) 0.0462(6) 0.027(4) Uiso 1 1 d
H19B H 0.062(2) 0.3261(7) 0.1019(6) 0.019(3) Uiso 1 1 d
H22A H 0.046(2) 0.5408(8) 0.0724(6) 0.026(3) Uiso 1 1 d
H22B H 0.218(2) 0.5114(8) 0.1175(5) 0.021(3) Uiso 1 1 d
H24A H -0.213(2) 0.2301(7) 0.2572(6) 0.019(3) Uiso 1 1 d
H24B H -0.327(2) 0.2716(7) 0.3038(5) 0.016(3) Uiso 1 1 d
H14A H -0.385(2) 0.3785(7) 0.1690(6) 0.018(3) Uiso 1 1 d
H14B H -0.301(2) 0.3280(8) 0.1244(6) 0.021(3) Uiso 1 1 d
H9A H 0.134(2) 0.1697(8) 0.1055(6) 0.029(4) Uiso 1 1 d
H9B H -0.097(2) 0.1653(8) 0.1244(6) 0.030(4) Uiso 1 1 d
H28A H -0.063(2) 0.1527(8) 0.5004(6) 0.026(3) Uiso 1 1 d
H28B H -0.107(2) 0.2133(8) 0.5441(7) 0.031(4) Uiso 1 1 d
H21A H -0.200(2) 0.3785(8) 0.0309(6) 0.023(3) Uiso 1 1 d
H21B H -0.209(2) 0.4622(8) 0.0213(6) 0.023(3) Uiso 1 1 d
H2A H -0.001(2) 0.0482(8) 0.2401(6) 0.022(3) Uiso 1 1 d
H3 H -0.198(2) -0.0289(8) 0.1785(6) 0.023(3) Uiso 1 1 d
H2B H -0.185(2) 0.0923(8) 0.2056(6) 0.022(3) Uiso 1 1 d
H7A H -0.192(3) -0.0130(9) 0.0797(7) 0.036(4) Uiso 1 1 d
H7B H -0.304(2) 0.0533(9) 0.1067(6) 0.030(4) Uiso 1 1 d
H10A H 0.380(2) 0.0592(8) 0.2121(6) 0.026(4) Uiso 1 1 d
H5 H 0.414(2) -0.0163(7) 0.1360(5) 0.018(3) Uiso 1 1 d
H10B H 0.428(2) 0.1061(8) 0.1604(6) 0.022(3) Uiso 1 1 d
H8 H -0.053(2) 0.0917(8) 0.0453(6) 0.023(3) Uiso 1 1 d
H4A H 0.097(2) -0.0812(8) 0.1367(6) 0.028(4) Uiso 1 1 d
H6A H 0.177(2) -0.0066(8) 0.0546(6) 0.027(4) Uiso 1 1 d
H6B H 0.307(2) 0.0640(8) 0.0622(6) 0.032(4) Uiso 1 1 d
H4B H 0.168(2) -0.0564(8) 0.1989(6) 0.030(4) Uiso 1 1 d
H15 H -0.474(2) 0.4264(7) 0.0814(5) 0.017(3) Uiso 1 1 d
H17 H -0.059(2) 0.5613(8) 0.1654(6) 0.023(3) Uiso 1 1 d
H16A H -0.340(2) 0.5434(8) 0.0942(6) 0.023(3) Uiso 1 1 d
H16B H -0.400(2) 0.5096(8) 0.1531(6) 0.025(3) Uiso 1 1 d

loop_
_atom_site_aniso_label
_atom_site_aniso_U_11
_atom_site_aniso_U_22
_atom_site_aniso_U_33
_atom_site_aniso_U_23
_atom_site_aniso_U_13
_atom_site_aniso_U_12
N1 0.0162(3) 0.0100(4) 0.0121(3) 0.0001(2) 0.0025(2) -0.0002(3)
N2 0.0145(3) 0.0125(4) 0.0128(3) 0.0027(2) 0.0034(2) 0.0022(3)
N3 0.0179(4) 0.0119(4) 0.0110(3) 0.0005(2) 0.0024(2) 0.0013(3)
C35 0.0226(4) 0.0120(5) 0.0139(3) 0.0001(3) 0.0040(3) -0.0001(3)
C13 0.0135(4) 0.0103(4) 0.0121(3) 0.0003(3) 0.0022(3) 0.0004(3)
C14 0.0143(4) 0.0128(4) 0.0140(3) 0.0007(3) 0.0012(3) -0.0020(3)
C36 0.0176(4) 0.0138(5) 0.0130(3) -0.0003(3) 0.0004(3) 0.0020(3)
C31 0.0208(4) 0.0124(5) 0.0134(3) 0.0005(3) 0.0014(3) 0.0015(3)
C12 0.0148(4) 0.0111(4) 0.0151(3) -0.0002(3) 0.0010(3) 0.0002(3)
C11 0.0143(4) 0.0113(4) 0.0177(4) 0.0001(3) 0.0037(3) 0.0000(3)
C16 0.0190(4) 0.0129(5) 0.0181(4) 0.0000(3) -0.0002(3) 0.0015(3)
C1 0.0130(4) 0.0104(4) 0.0130(3) 0.0001(3) 0.0019(3) -0.0001(3)
C10 0.0140(4) 0.0127(5) 0.0178(4) -0.0016(3) 0.0021(3) 0.0012(3)
C26 0.0153(4) 0.0152(5) 0.0139(3) 0.0011(3) 0.0023(3) -0.0017(3)
C19 0.0158(4) 0.0148(5) 0.0146(3) 0.0013(3) 0.0042(3) 0.0014(3)
C18 0.0178(4) 0.0121(4) 0.0142(3) -0.0012(3) -0.0004(3) -0.0007(3)
C24 0.0172(4) 0.0174(5) 0.0120(3) 0.0022(3) 0.0015(3) -0.0006(3)
C30 0.0139(4) 0.0169(5) 0.0154(3) -0.0005(3) 0.0001(3) 0.0020(3)
C20 0.0167(4) 0.0170(5) 0.0152(3) 0.0026(3) 0.0039(3) -0.0012(3)
C25 0.0131(4) 0.0122(4) 0.0113(3) 0.0007(3) 0.0017(3) 0.0001(3)
C27 0.0173(4) 0.0215(5) 0.0137(3) 0.0021(3) 0.0039(3) 0.0002(3)
C21 0.0199(4) 0.0162(5) 0.0125(3) 0.0003(3) 0.0013(3) -0.0018(3)
C9 0.0198(4) 0.0148(5) 0.0137(3) 0.0013(3) -0.0007(3) 0.0002(3)
C23 0.0184(4) 0.0153(5) 0.0129(3) 0.0021(3) 0.0038(3) 0.0029(3)
C15 0.0148(4) 0.0139(4) 0.0135(3) 0.0004(3) 0.0000(3) -0.0012(3)
C4 0.0271(5) 0.0117(5) 0.0228(4) -0.0008(3) 0.0037(4) -0.0021(4)
C6 0.0255(5) 0.0181(5) 0.0176(4) -0.0042(3) 0.0064(3) -0.0035(4)
C2 0.0170(4) 0.0149(5) 0.0170(4) -0.0004(3) 0.0051(3) -0.0031(3)
C34 0.0239(5) 0.0182(5) 0.0164(4) -0.0034(3) -0.0025(3) 0.0016(4)
C32 0.0242(5) 0.0145(5) 0.0151(4) -0.0020(3) 0.0000(3) 0.0049(4)
C17 0.0204(4) 0.0106(5) 0.0177(4) -0.0005(3) -0.0012(3) -0.0016(3)
C3 0.0214(5) 0.0145(5) 0.0199(4) -0.0013(3) 0.0046(3) -0.0063(3)
C22 0.0193(4) 0.0155(5) 0.0202(4) 0.0036(3) 0.0013(3) -0.0051(3)
C8 0.0226(4) 0.0184(5) 0.0141(4) -0.0008(3) -0.0004(3) -0.0037(4)
C33 0.0199(4) 0.0259(6) 0.0147(4) -0.0012(3) 0.0031(3) 0.0075(4)
C29 0.0176(4) 0.0183(5) 0.0142(3) -0.0003(3) -0.0017(3) 0.0033(3)
C5 0.0195(4) 0.0132(5) 0.0209(4) -0.0027(3) 0.0040(3) 0.0012(3)
C7 0.0209(5) 0.0215(5) 0.0214(4) -0.0038(4) -0.0008(3) -0.0063(4)
C28 0.0237(5) 0.0201(5) 0.0137(4) 0.0044(3) 0.0015(3) 0.0032(4)

loop_
_atom_type_symbol
_atom_type_description
_atom_type_scat_dispersion_real
_atom_type_scat_dispersion_imag
_atom_type_scat_source
C C 0.0033 0.0016 'International Tables Vol C Tables 4.2.6.8 and 6.1.1.4'
H H 0.0000 0.0000 'International Tables Vol C Tables 4.2.6.8 and 6.1.1.4'
N N 0.0061 0.0033 'International Tables Vol C Tables 4.2.6.8 and 6.1.1.4'

loop_
_geom_angle_atom_site_label_1
_geom_angle_atom_site_label_2
_geom_angle_atom_site_label_3
_geom_angle
C36 N1 C1 113.91(7)
C11 N1 C36 111.60(7)
C11 N1 C1 116.95(7)
C12 N2 C13 117.57(7)
C23 N2 C13 113.46(7)
C23 N2 C12 110.57(7)
C35 N3 C24 110.86(7)
C35 N3 C25 113.92(7)
C24 N3 C25 114.74(7)
N3 C35 C36 113.17(8)
N2 C13 C14 108.41(7)
N2 C13 C19 111.26(7)
N2 C13 C18 113.49(7)
C14 C13 C18 109.26(7)
C19 C13 C14 106.10(7)
C19 C13 C18 108.05(7)
C15 C14 C13 111.33(7)
N1 C36 C35 115.03(7)
C32 C31 C25 110.91(7)
N2 C12 C11 113.17(7)
N1 C11 C12 111.82(7)
C15 C16 C17 109.80(8)
N1 C1 C10 114.09(7)
N1 C1 C9 110.50(7)
N1 C1 C2 108.40(7)
C9 C1 C10 107.66(7)
C9 C1 C2 107.08(7)
C2 C1 C10 108.87(8)
C5 C10 C1 110.85(7)
C27 C26 C25 110.51(8)
C20 C19 C13 111.03(7)
C17 C18 C13 111.02(7)
N3 C24 C23 115.69(8)
C29 C30 C25 111.06(7)
C21 C20 C19 109.69(8)
C22 C20 C19 110.16(7)
C22 C20 C21 109.07(8)
N3 C25 C31 109.63(7)
N3 C25 C26 113.39(7)
N3 C25 C30 109.39(7)
C31 C25 C26 108.75(7)
C31 C25 C30 106.58(7)
C30 C25 C26 108.87(7)
C26 C27 C28 109.45(8)
C33 C27 C26 109.35(8)
C33 C27 C28 109.22(8)
C15 C21 C20 108.89(7)
C8 C9 C1 111.18(8)
N2 C23 C24 112.99(8)
C16 C15 C14 109.14(7)
C16 C15 C21 109.29(8)
C21 C15 C14 110.02(8)
C3 C4 C5 109.55(8)
C5 C6 C8 109.29(8)
C3 C2 C1 111.30(7)
C29 C34 C32 108.62(8)
C34 C32 C31 109.68(8)
C34 C32 C33 109.91(8)
C33 C32 C31 109.38(8)
C18 C17 C16 109.21(8)
C22 C17 C16 109.90(8)
C22 C17 C18 109.03(8)
C4 C3 C2 109.32(8)
C4 C3 C7 109.88(8)
C7 C3 C2 109.21(8)
C17 C22 C20 109.26(8)
C9 C8 C6 109.84(8)
C7 C8 C9 109.62(8)
C7 C8 C6 109.54(9)
C27 C33 C32 109.65(8)
C34 C29 C30 109.94(8)
C34 C29 C28 109.76(8)
C28 C29 C30 109.05(8)
C4 C5 C10 109.85(8)
C6 C5 C10 109.21(8)
C6 C5 C4 109.12(8)
C8 C7 C3 108.95(8)
C29 C28 C27 109.65(8)

loop_
_geom_bond_atom_site_label_1
_geom_bond_atom_site_label_2
_geom_bond_distance
N1 C36 1.4727(11)
N1 C11 1.4670(12)
N1 C1 1.4855(11)
N2 C13 1.4875(11)
N2 C12 1.4722(12)
N2 C23 1.4719(11)
N3 C35 1.4699(13)
N3 C24 1.4799(12)
N3 C25 1.4896(11)
C35 C36 1.5300(13)
C13 C14 1.5456(12)
C13 C19 1.5445(12)
C13 C18 1.5480(13)
C14 C15 1.5345(13)
C31 C25 1.5400(13)
C31 C32 1.5385(12)
C12 C11 1.5297(13)
C16 C15 1.5296(13)
C16 C17 1.5370(14)
C1 C10 1.5466(13)
C1 C9 1.5397(12)
C1 C2 1.5447(13)
C10 C5 1.5399(13)
C26 C25 1.5457(13)
C26 C27 1.5364(12)
C19 C20 1.5424(13)
C18 C17 1.5356(13)
C24 C23 1.5348(14)
C30 C25 1.5452(12)
C30 C29 1.5363(12)
C20 C21 1.5332(13)
C20 C22 1.5323(14)
C27 C33 1.5273(15)
C27 C28 1.5387(14)
C21 C15 1.5326(13)
C9 C8 1.5346(14)
C4 C3 1.5327(15)
C4 C5 1.5356(15)
C6 C8 1.5361(15)
C6 C5 1.5319(14)
C2 C3 1.5351(13)
C34 C32 1.5300(14)
C34 C29 1.5256(15)
C32 C33 1.5325(15)
C17 C22 1.5321(14)
C3 C7 1.5339(14)
C8 C7 1.5262(15)
C29 C28 1.5337(15)
